data_1552119
loop_
_publ_author_name
'Oosthuizen, U.'
'Schutte-Smith, M.'
'Visser, Hendrik G.'

_publ_section_title
;
 5-Amino-6-nitro-1,10-phenanthroline
;
_journal_coeditor_code HB4300
_journal_issue 7
_journal_name_full IUCrData
_journal_page_first x191016
_journal_paper_doi 10.1107/S2414314619010162
_journal_volume 4
_journal_year 2019
_chemical_formula_iupac 'C12 H8 N4 O2'
_chemical_formula_moiety 'C12 H8 N4 O2'
_chemical_formula_sum 'C12 H8 N4 O2'
_chemical_formula_weight 240.22
_chemical_name_systematic
;
5-Amino-6-nitro-1,10-phenanthroline
;
_space_group_IT_number 61
_space_group_name_Hall '-P 2ac 2ab'
_space_group_name_H-M_alt 'P b c a'
_symmetry_cell_setting orthorhombic
_symmetry_space_group_name_Hall '-P 2ac 2ab'
_symmetry_space_group_name_H-M 'P b c a'
_atom_sites_solution_hydrogens mixed
_audit_creation_method 'WinGX routine CIF_UPDATE'
_cell_angle_alpha 90
_cell_angle_beta 90
_cell_angle_gamma 90
_cell_formula_units_Z 8
_cell_length_a 14.265(8)
_cell_length_b 8.060(4)
_cell_length_c 17.564(9)
_cell_measurement_reflns_used 1396
_cell_measurement_temperature 100(2)
_cell_measurement_theta_max 23.4
_cell_measurement_theta_min 3.68
_cell_volume 2019.4(18)
_computing_cell_refinement
;
SAINT (Bruker, 2012)
;
_computing_data_collection
;
APEX2 (Bruker, 2012)
;
_computing_data_reduction
;
SAINT (Bruker, 2012)
;
_computing_molecular_graphics
;
DIAMOND (Brandenburg, 2006)
;
_computing_publication_material
;
<i>OLEX2</i> (Dolomanov et al., 2009)
;
_computing_structure_refinement
;
<i>SHELXL2018/3</i> (Sheldrick, 2015)
;
_computing_structure_solution
;
SIR92 (Altomare <i>et al.</i>,  1994)
;
_diffrn_ambient_temperature 100(2)
_diffrn_measured_fraction_theta_full 0.996
_diffrn_measured_fraction_theta_max 0.991
_diffrn_measurement_device_type 'Bruker APEXII CCD'
_diffrn_measurement_method '\f and \w scans'
_diffrn_radiation_type MoK\a
_diffrn_radiation_wavelength 0.71073
_diffrn_reflns_av_R_equivalents 0.0933
_diffrn_reflns_limit_h_max 18
_diffrn_reflns_limit_h_min -18
_diffrn_reflns_limit_k_max 10
_diffrn_reflns_limit_k_min -7
_diffrn_reflns_limit_l_max 23
_diffrn_reflns_limit_l_min -22
_diffrn_reflns_number 13477
_diffrn_reflns_theta_full 25.242
_diffrn_reflns_theta_max 27.998
_diffrn_reflns_theta_min 3.987
_exptl_absorpt_coefficient_mu 0.113
_exptl_absorpt_correction_T_max 0.99
_exptl_absorpt_correction_T_min 0.984
_exptl_absorpt_correction_type multi-scan
_exptl_absorpt_process_details
;
(SADABS; Bruker, 2012)
;
_exptl_crystal_colour yellow
_exptl_crystal_density_diffrn 1.58
_exptl_crystal_description cuboid
_exptl_crystal_F_000 992
_exptl_crystal_size_max 0.37
_exptl_crystal_size_mid 0.12
_exptl_crystal_size_min 0.09
_refine_diff_density_max 0.355
_refine_diff_density_min -0.391
_refine_ls_extinction_coef 0.0047(14)
_refine_ls_extinction_method
;
SHELXL-2018/3 (Sheldrick 2015)
;
_refine_ls_goodness_of_fit_ref 1.027
_refine_ls_hydrogen_treatment mixed
_refine_ls_matrix_type full
_refine_ls_number_parameters 172
_refine_ls_number_reflns 2426
_refine_ls_number_restraints 0
_refine_ls_restrained_S_all 1.027
_refine_ls_R_factor_all 0.1332
_refine_ls_R_factor_gt 0.0579
_refine_ls_shift/su_max 0
_refine_ls_shift/su_mean 0
_refine_ls_structure_factor_coef Fsqd
_refine_ls_weighting_details 'w=1/[\s^2^(Fo^2^)+(0.0669P)^2^+0.4998P] where P=(Fo^2^+2Fc^2^)/3'
_refine_ls_weighting_scheme calc
_refine_ls_wR_factor_ref 0.1758
_reflns_number_gt 1204
_reflns_number_total 2426
_reflns_threshold_expression 'I > 2\s(I)'
_cod_data_source_file hb4300sup1.cif
_cod_data_source_block I
_cod_original_cell_volume 2019.4(19)
_cod_database_code 1552119

loop_
_space_group_symop_operation_xyz
'x, y, z'
'-x+1/2, -y, z+1/2'
'x+1/2, -y+1/2, -z'
'-x, y+1/2, -z+1/2'
'-x, -y, -z'
'x-1/2, y, -z-1/2'
'-x-1/2, y-1/2, z'
'x, -y-1/2, z-1/2'

loop_
_atom_site_type_symbol
_atom_site_label
_atom_site_fract_x
_atom_site_fract_y
_atom_site_fract_z
_atom_site_U_iso_or_equiv
_atom_site_adp_type
_atom_site_calc_flag
_atom_site_occupancy
N N1 0.40826(14) 0.4435(3) 0.33237(13) 0.0383(6) Uani d 1
C C12 0.26583(16) 0.3587(3) 0.27163(14) 0.0286(6) Uani d 1
C C6 0.15781(17) 0.5134(3) 0.38771(14) 0.0309(6) Uani d 1
C C7 0.25963(17) 0.5190(3) 0.39240(14) 0.0300(6) Uani d 1
C C11 0.31313(17) 0.4415(3) 0.33443(15) 0.0305(6) Uani d 1
C C4 0.16718(16) 0.3585(3) 0.26734(14) 0.0284(6) Uani d 1
N N2 0.32090(15) 0.2864(3) 0.21825(13) 0.0356(6) Uani d 1
N N3 0.01725(16) 0.4325(3) 0.31972(18) 0.0445(7) Uani d 1
C C5 0.11029(17) 0.4399(3) 0.32623(15) 0.0311(6) Uani d 1
O O1 0.02003(14) 0.6244(3) 0.43663(12) 0.0562(7) Uani d 1
N N4 0.10335(16) 0.5857(3) 0.44757(14) 0.0421(6) Uani d 1
C C9 0.40771(19) 0.6088(4) 0.44486(17) 0.0458(8) Uani d 1
H H7 0.442575 0.66799 0.482097 0.055 Uiso calc 1
C C8 0.31192(19) 0.6052(4) 0.44809(16) 0.0404(7) Uani d 1
H H6 0.280266 0.661066 0.488166 0.048 Uiso calc 1
C C1 0.27861(19) 0.2137(4) 0.15956(15) 0.0393(7) Uani d 1
H H1 0.316626 0.164069 0.121416 0.047 Uiso calc 1
C C3 0.12573(19) 0.2785(3) 0.20499(15) 0.0364(7) Uani d 1
H H3 0.059429 0.274357 0.200254 0.044 Uiso calc 1
C C2 0.18162(19) 0.2063(4) 0.15100(16) 0.0383(7) Uani d 1
H H2 0.154655 0.151906 0.108296 0.046 Uiso calc 1
C C10 0.4533(2) 0.5254(4) 0.38678(18) 0.0471(8) Uani d 1
H H8 0.51987 0.526878 0.385799 0.057 Uiso calc 1
O O2 0.13845(16) 0.6016(4) 0.51179(13) 0.0786(9) Uani d 1
H H4A -0.009(2) 0.385(4) 0.2794(19) 0.062(11) Uiso d 1
H H4B -0.020(3) 0.483(5) 0.356(2) 0.089(13) Uiso d 1

loop_
_atom_site_aniso_label
_atom_site_aniso_U_11
_atom_site_aniso_U_22
_atom_site_aniso_U_33
_atom_site_aniso_U_12
_atom_site_aniso_U_13
_atom_site_aniso_U_23
N1 0.0250(12) 0.0449(14) 0.0449(15) -0.0012(10) -0.0059(10) -0.0005(11)
C12 0.0267(13) 0.0276(13) 0.0316(15) 0.0004(10) -0.0020(11) 0.0042(11)
C6 0.0295(14) 0.0318(15) 0.0314(16) 0.0029(11) 0.0023(11) 0.0023(11)
C7 0.0311(13) 0.0289(13) 0.0299(15) 0.0011(10) -0.0031(11) 0.0039(11)
C11 0.0241(13) 0.0319(14) 0.0357(17) -0.0018(10) -0.0045(11) 0.0059(12)
C4 0.0250(13) 0.0297(13) 0.0305(15) -0.0010(11) -0.0015(11) 0.0049(11)
N2 0.0286(12) 0.0423(14) 0.0359(14) 0.0018(10) 0.0011(10) -0.0001(11)
N3 0.0244(12) 0.0594(17) 0.0496(18) 0.0033(11) -0.0012(12) -0.0095(14)
C5 0.0249(13) 0.0335(14) 0.0349(16) -0.0005(10) 0.0005(11) 0.0040(12)
O1 0.0419(12) 0.0726(16) 0.0540(15) 0.0196(11) 0.0072(10) -0.0093(11)
N4 0.0380(14) 0.0534(16) 0.0349(15) -0.0023(12) 0.0047(12) -0.0033(11)
C9 0.0395(17) 0.0499(19) 0.048(2) -0.0064(14) -0.0132(14) -0.0088(15)
C8 0.0392(16) 0.0405(16) 0.0415(18) -0.0008(13) -0.0048(13) -0.0052(13)
C1 0.0400(16) 0.0447(17) 0.0331(17) 0.0039(13) 0.0041(13) 0.0003(13)
C3 0.0293(14) 0.0395(16) 0.0405(17) -0.0023(12) -0.0049(12) 0.0011(13)
C2 0.0392(15) 0.0423(17) 0.0333(17) -0.0042(13) -0.0035(12) -0.0008(13)
C10 0.0269(14) 0.0532(19) 0.061(2) -0.0059(13) -0.0116(14) -0.0047(16)
O2 0.0519(15) 0.142(3) 0.0419(15) -0.0144(15) 0.0048(12) -0.0285(14)

loop_
_atom_type_symbol
_atom_type_description
_atom_type_scat_dispersion_real
_atom_type_scat_dispersion_imag
_atom_type_scat_source
C C 0.0033 0.0016 'International Tables Vol C Tables 4.2.6.8 and 6.1.1.4'
H H 0 0 'International Tables Vol C Tables 4.2.6.8 and 6.1.1.4'
N N 0.0061 0.0033 'International Tables Vol C Tables 4.2.6.8 and 6.1.1.4'
O O 0.0106 0.006 'International Tables Vol C Tables 4.2.6.8 and 6.1.1.4'

loop_
_geom_angle_atom_site_label_1
_geom_angle_atom_site_label_2
_geom_angle_atom_site_label_3
_geom_angle
C10 N1 C11 118.1(2)
N2 C12 C4 122.8(2)
N2 C12 C11 116.9(2)
C4 C12 C11 120.3(2)
C5 C6 N4 118.3(2)
C5 C6 C7 122.5(2)
N4 C6 C7 119.2(2)
C8 C7 C11 115.5(2)
C8 C7 C6 125.6(2)
C11 C7 C6 118.9(2)
N1 C11 C7 123.5(2)
N1 C11 C12 116.7(2)
C7 C11 C12 119.8(2)
C3 C4 C12 117.6(2)
C3 C4 C5 121.5(2)
C12 C4 C5 120.9(2)
C1 N2 C12 117.6(2)
C5 N3 H4A 121(2)
C5 N3 H4B 119(2)
H4A N3 H4B 120(3)
N3 C5 C6 124.4(3)
N3 C5 C4 118.0(3)
C6 C5 C4 117.5(2)
O2 N4 O1 120.0(2)
O2 N4 C6 119.4(2)
O1 N4 C6 120.5(2)
C8 C9 C10 119.3(3)
C8 C9 H7 120.4
C10 C9 H7 120.4
C9 C8 C7 120.6(3)
C9 C8 H6 119.7
C7 C8 H6 119.7
N2 C1 C2 123.6(3)
N2 C1 H1 118.2
C2 C1 H1 118.2
C2 C3 C4 119.4(2)
C2 C3 H3 120.3
C4 C3 H3 120.3
C3 C2 C1 119.1(3)
C3 C2 H2 120.5
C1 C2 H2 120.5
N1 C10 C9 123.0(3)
N1 C10 H8 118.5
C9 C10 H8 118.5

loop_
_geom_bond_atom_site_label_1
_geom_bond_atom_site_label_2
_geom_bond_distance
N1 C10 1.327(3)
N1 C11 1.358(3)
C12 N2 1.355(3)
C12 C4 1.409(3)
C12 C11 1.455(3)
C6 C5 1.406(4)
C6 N4 1.431(3)
C6 C7 1.456(3)
C7 C8 1.413(4)
C7 C11 1.418(4)
C4 C3 1.402(4)
C4 C5 1.469(4)
N2 C1 1.331(3)
N3 C5 1.333(3)
N3 H4A 0.89(3)
N3 H4B 0.93(4)
O1 N4 1.244(3)
N4 O2 1.241(3)
C9 C8 1.368(4)
C9 C10 1.384(4)
C9 H7 0.95
C8 H6 0.95
C1 C2 1.393(4)
C1 H1 0.95
C3 C2 1.369(4)
C3 H3 0.95
C2 H2 0.95
C10 H8 0.95

loop_
_geom_hbond_atom_site_label_D
_geom_hbond_atom_site_label_H
_geom_hbond_atom_site_label_A
_geom_hbond_site_symmetry_A
_geom_hbond_distance_DH
_geom_hbond_distance_HA
_geom_hbond_distance_DA
_geom_hbond_angle_DHA
_geom_hbond_publ_flag
N3 H4A N1 6_556 0.89(3) 2.34(3) 3.092(4) 143(3) yes
N3 H4A N2 6_556 0.89(3) 2.55(3) 3.111(4) 122(2) yes
N3 H4B O1 . 0.93(4) 1.90(4) 2.571(4) 127(3) yes
C3 H3 N1 6_556 0.95 2.61 3.438(4) 145 yes
C8 H6 O2 . 0.95 2.12 2.716(4) 119 yes
C9 H7 O1 3_566 0.95 2.46 3.395(4) 167 yes

loop_
_geom_torsion_atom_site_label_1
_geom_torsion_atom_site_label_2
_geom_torsion_atom_site_label_3
_geom_torsion_atom_site_label_4
_geom_torsion
C5 C6 C7 C8 173.1(3)
N4 C6 C7 C8 -6.7(4)
C5 C6 C7 C11 -2.7(4)
N4 C6 C7 C11 177.5(2)
C10 N1 C11 C7 -1.4(4)
C10 N1 C11 C12 176.6(2)
C8 C7 C11 N1 1.9(4)
C6 C7 C11 N1 178.2(2)
C8 C7 C11 C12 -176.0(2)
C6 C7 C11 C12 0.2(3)
N2 C12 C11 N1 2.2(3)
C4 C12 C11 N1 -176.7(2)
N2 C12 C11 C7 -179.7(2)
C4 C12 C11 C7 1.4(4)
N2 C12 C4 C3 0.4(4)
C11 C12 C4 C3 179.2(2)
N2 C12 C4 C5 -179.4(2)
C11 C12 C4 C5 -0.6(4)
C4 C12 N2 C1 0.4(4)
C11 C12 N2 C1 -178.4(2)
N4 C6 C5 N3 -0.1(4)
C7 C6 C5 N3 -179.8(2)
N4 C6 C5 C4 -176.8(2)
C7 C6 C5 C4 3.4(4)
C3 C4 C5 N3 1.4(4)
C12 C4 C5 N3 -178.7(2)
C3 C4 C5 C6 178.4(2)
C12 C4 C5 C6 -1.7(4)
C5 C6 N4 O2 156.5(3)
C7 C6 N4 O2 -23.7(4)
C5 C6 N4 O1 -19.7(4)
C7 C6 N4 O1 160.1(3)
C10 C9 C8 C7 -0.7(4)
C11 C7 C8 C9 -0.8(4)
C6 C7 C8 C9 -176.7(3)
C12 N2 C1 C2 -1.0(4)
C12 C4 C3 C2 -0.7(4)
C5 C4 C3 C2 179.1(2)
C4 C3 C2 C1 0.2(4)
N2 C1 C2 C3 0.6(4)
C11 N1 C10 C9 -0.3(4)
C8 C9 C10 N1 1.4(5)

_cod_database_fobs_code 1552119
